data_2221946
loop_
_publ_author_name
'Khan, Mahmood-ul-Hassan'
'Hameed, Shahid'
'Akhtar, Tashfeen'
'Masuda, Jason D.'

_publ_section_title
;
 3-Methylthiobenzamide
;
_journal_coeditor_code BT2967
_journal_issue 6
_journal_name_full 'Acta Crystallographica Section E'
_journal_page_first o1446
_journal_paper_doi 10.1107/S1600536809019849
_journal_volume 65
_journal_year 2009
_chemical_formula_iupac 'C8 H9 N S'
_chemical_formula_moiety 'C8 H9 N S'
_chemical_formula_sum 'C8 H9 N S'
_chemical_formula_weight 151.22
_chemical_name_systematic
;
3-Methylthiobenzamide
;
_space_group_IT_number 14
_symmetry_cell_setting monoclinic
_symmetry_space_group_name_Hall '-P 2ybc'
_symmetry_space_group_name_H-M 'P 1 21/c 1'
_atom_sites_solution_hydrogens geom
_atom_sites_solution_primary direct
_atom_sites_solution_secondary difmap
_audit_creation_method SHELXL-97
_cell_angle_alpha 90.00
_cell_angle_beta 97.186(9)
_cell_angle_gamma 90.00
_cell_formula_units_Z 4
_cell_length_a 7.717(5)
_cell_length_b 10.267(7)
_cell_length_c 10.100(7)
_cell_measurement_reflns_used 2572
_cell_measurement_temperature 296(2)
_cell_measurement_theta_max 27.09
_cell_measurement_theta_min 2.66
_cell_volume 793.9(9)
_computing_cell_refinement 'SAINT (Bruker, 2008)'
_computing_data_collection 'APEX2 (Bruker, 2008)'
_computing_data_reduction 'SAINT (Bruker, 2008)'
_computing_molecular_graphics 'ORTEP-3 for Windows (Farrugia, 1997)'
_computing_publication_material 'SHELXTL (Sheldrick, 2008)'
_computing_structure_refinement 'SHELXL97 (Sheldrick, 2008)'
_computing_structure_solution 'SHELXS97 (Sheldrick, 2008)'
_diffrn_ambient_temperature 296(2)
_diffrn_measured_fraction_theta_full 0.990
_diffrn_measured_fraction_theta_max 0.990
_diffrn_measurement_device_type 'Bruker APEXII CCD'
_diffrn_measurement_method '\f and \w scans'
_diffrn_radiation_monochromator graphite
_diffrn_radiation_source 'fine-focus sealed tube'
_diffrn_radiation_type MoK\a
_diffrn_radiation_wavelength 0.71073
_diffrn_reflns_av_R_equivalents 0.0211
_diffrn_reflns_av_sigmaI/netI 0.0197
_diffrn_reflns_limit_h_max 9
_diffrn_reflns_limit_h_min -10
_diffrn_reflns_limit_k_max 13
_diffrn_reflns_limit_k_min -13
_diffrn_reflns_limit_l_max 13
_diffrn_reflns_limit_l_min -11
_diffrn_reflns_number 6234
_diffrn_reflns_theta_full 27.48
_diffrn_reflns_theta_max 27.48
_diffrn_reflns_theta_min 2.66
_exptl_absorpt_coefficient_mu 0.327
_exptl_absorpt_correction_T_max 0.930
_exptl_absorpt_correction_T_min 0.793
_exptl_absorpt_correction_type multi-scan
_exptl_absorpt_process_details '(SADABS; Bruker, 2008)'
_exptl_crystal_colour yellow
_exptl_crystal_density_diffrn 1.265
_exptl_crystal_density_method 'not measured'
_exptl_crystal_description block
_exptl_crystal_F_000 320
_exptl_crystal_size_max 0.368
_exptl_crystal_size_mid 0.274
_exptl_crystal_size_min 0.198
_refine_diff_density_max 0.223
_refine_diff_density_min -0.293
_refine_ls_extinction_method none
_refine_ls_goodness_of_fit_ref 1.075
_refine_ls_hydrogen_treatment constr
_refine_ls_matrix_type full
_refine_ls_number_parameters 92
_refine_ls_number_reflns 1797
_refine_ls_number_restraints 0
_refine_ls_restrained_S_all 1.075
_refine_ls_R_factor_all 0.0508
_refine_ls_R_factor_gt 0.0389
_refine_ls_shift/su_max 0.000
_refine_ls_shift/su_mean 0.000
_refine_ls_structure_factor_coef Fsqd
_refine_ls_weighting_details 'calc w=1/[\s^2^(Fo^2^)+(0.0556P)^2^+0.242P] where P=(Fo^2^+2Fc^2^)/3'
_refine_ls_weighting_scheme calc
_refine_ls_wR_factor_gt 0.1029
_refine_ls_wR_factor_ref 0.1119
_reflns_number_gt 1447
_reflns_number_total 1797
_reflns_threshold_expression I>2\s(I)
_cod_data_source_file bt2967.cif
_cod_data_source_block I
_cod_depositor_comments
;
The following automatic conversions were performed:
'_symmetry_cell_setting' value 'Monoclinic' changed to 'monoclinic'
according to '/home/saulius/struct/CIF-dictionaries/cif_core.dic'
dictionary named 'cif_core.dic' version 2.4.1 from 2010-06-29.

Automatic conversion script
Id: cif_fix_enum 1527 2010-12-29 10:47:43Z saulius 

The following automatic conversions were performed:

'_symmetry_cell_setting' value 'Monoclinic' changed to 'monoclinic'
according to /home/saulius/struct/CIF-dictionaries/cif_core.dic
dictionary named 'cif_core.dic' version 2.4.1 from 2010-06-29.

Automatic conversion script
Id: cif_fix_values 1715 2011-07-08 13:25:40Z adriana 
;
_cod_original_cell_volume 794.0(9)
_cod_original_sg_symbol_H-M 'P 21/c'
_cod_database_code 2221946
_cod_database_fobs_code 2221946

loop_
_symmetry_equiv_pos_as_xyz
'x, y, z'
'-x, y+1/2, -z+1/2'
'-x, -y, -z'
'x, -y-1/2, z-1/2'

loop_
_atom_site_type_symbol
_atom_site_label
_atom_site_fract_x
_atom_site_fract_y
_atom_site_fract_z
_atom_site_U_iso_or_equiv
_atom_site_adp_type
_atom_site_calc_flag
_atom_site_refinement_flags
_atom_site_occupancy
_atom_site_disorder_assembly
_atom_site_disorder_group
S S1 0.13324(7) 0.62675(4) 0.16035(4) 0.05023(19) Uani d . 1 . .
N N1 0.0243(2) 0.38549(15) 0.17149(16) 0.0521(4) Uani d . 1 . .
H H1A 0.0187 0.3113 0.2103 0.063 Uiso calc R 1 . .
H H1B -0.0260 0.3963 0.0914 0.063 Uiso calc R 1 . .
C C2 0.1933(2) 0.45618(15) 0.37261(16) 0.0358(4) Uani d . 1 . .
C C1 0.1099(2) 0.48241(16) 0.23470(16) 0.0379(4) Uani d . 1 . .
C C3 0.2661(2) 0.33439(17) 0.40481(18) 0.0406(4) Uani d . 1 . .
H H3A 0.2535 0.2683 0.3414 0.049 Uiso calc R 1 . .
C C7 0.2072(2) 0.55347(17) 0.46931(18) 0.0435(4) Uani d . 1 . .
H H7A 0.1589 0.6352 0.4492 0.052 Uiso calc R 1 . .
C C4 0.3569(2) 0.30980(18) 0.52939(19) 0.0455(4) Uani d . 1 . .
C C5 0.3695(2) 0.4084(2) 0.62387(18) 0.0500(5) Uani d . 1 . .
H H5A 0.4303 0.3935 0.7079 0.060 Uiso calc R 1 . .
C C6 0.2927(3) 0.5286(2) 0.59491(19) 0.0501(5) Uani d . 1 . .
H H6A 0.2989 0.5927 0.6604 0.060 Uiso calc R 1 . .
C C8 0.4466(3) 0.1803(2) 0.5575(2) 0.0671(6) Uani d . 1 . .
H H8A 0.3710 0.1115 0.5210 0.101 Uiso calc R 1 . .
H H8B 0.4729 0.1686 0.6522 0.101 Uiso calc R 1 . .
H H8C 0.5529 0.1786 0.5173 0.101 Uiso calc R 1 . .

loop_
_atom_site_aniso_label
_atom_site_aniso_U_11
_atom_site_aniso_U_22
_atom_site_aniso_U_33
_atom_site_aniso_U_12
_atom_site_aniso_U_13
_atom_site_aniso_U_23
S1 0.0774(4) 0.0330(2) 0.0387(3) 0.0000(2) 0.0007(2) 0.00264(17)
N1 0.0726(11) 0.0435(8) 0.0363(8) -0.0142(7) -0.0089(7) 0.0048(6)
C2 0.0384(8) 0.0362(8) 0.0329(8) -0.0031(6) 0.0046(6) 0.0001(6)
C1 0.0439(9) 0.0345(8) 0.0351(9) 0.0016(6) 0.0042(7) -0.0013(6)
C3 0.0461(9) 0.0380(8) 0.0379(9) -0.0003(7) 0.0066(7) 0.0007(7)
C7 0.0508(10) 0.0396(9) 0.0398(9) -0.0018(7) 0.0045(8) -0.0032(7)
C4 0.0433(9) 0.0492(10) 0.0446(10) 0.0012(7) 0.0078(7) 0.0129(8)
C5 0.0482(10) 0.0674(12) 0.0332(9) -0.0082(9) -0.0003(8) 0.0076(8)
C6 0.0576(11) 0.0554(11) 0.0369(10) -0.0097(9) 0.0040(8) -0.0083(8)
C8 0.0737(14) 0.0647(14) 0.0630(14) 0.0205(11) 0.0093(11) 0.0223(11)

loop_
_atom_type_symbol
_atom_type_description
_atom_type_scat_dispersion_real
_atom_type_scat_dispersion_imag
_atom_type_scat_source
C C 0.0033 0.0016 'International Tables Vol C Tables 4.2.6.8 and 6.1.1.4'
H H 0.0000 0.0000 'International Tables Vol C Tables 4.2.6.8 and 6.1.1.4'
N N 0.0061 0.0033 'International Tables Vol C Tables 4.2.6.8 and 6.1.1.4'
S S 0.1246 0.1234 'International Tables Vol C Tables 4.2.6.8 and 6.1.1.4'

loop_
_geom_angle_atom_site_label_1
_geom_angle_atom_site_label_2
_geom_angle_atom_site_label_3
_geom_angle_site_symmetry_1
_geom_angle_site_symmetry_3
_geom_angle
_geom_angle_publ_flag
C1 N1 H1A . . 120.0 ?
C1 N1 H1B . . 120.0 ?
H1A N1 H1B . . 120.0 ?
C7 C2 C3 . . 119.16(16) ?
C7 C2 C1 . . 120.98(15) ?
C3 C2 C1 . . 119.80(15) ?
N1 C1 C2 . . 116.80(15) ?
N1 C1 S1 . . 121.71(14) ?
C2 C1 S1 . . 121.41(12) ?
C4 C3 C2 . . 121.29(17) ?
C4 C3 H3A . . 119.4 ?
C2 C3 H3A . . 119.4 ?
C6 C7 C2 . . 119.91(17) ?
C6 C7 H7A . . 120.0 ?
C2 C7 H7A . . 120.0 ?
C3 C4 C5 . . 118.45(17) ?
C3 C4 C8 . . 119.99(18) ?
C5 C4 C8 . . 121.49(19) ?
C6 C5 C4 . . 120.95(18) ?
C6 C5 H5A . . 119.5 ?
C4 C5 H5A . . 119.5 ?
C7 C6 C5 . . 120.17(17) ?
C7 C6 H6A . . 119.9 ?
C5 C6 H6A . . 119.9 ?
C4 C8 H8A . . 109.5 ?
C4 C8 H8B . . 109.5 ?
H8A C8 H8B . . 109.5 ?
C4 C8 H8C . . 109.5 ?
H8A C8 H8C . . 109.5 ?
H8B C8 H8C . . 109.5 ?

loop_
_geom_bond_atom_site_label_1
_geom_bond_atom_site_label_2
_geom_bond_site_symmetry_2
_geom_bond_distance
_geom_bond_publ_flag
S1 C1 . 1.6811(19) ?
N1 C1 . 1.315(2) ?
N1 H1A . 0.8600 ?
N1 H1B . 0.8600 ?
C2 C7 . 1.392(2) ?
C2 C3 . 1.393(2) ?
C2 C1 . 1.484(2) ?
C3 C4 . 1.385(3) ?
C3 H3A . 0.9300 ?
C7 C6 . 1.379(3) ?
C7 H7A . 0.9300 ?
C4 C5 . 1.386(3) ?
C4 C8 . 1.509(3) ?
C5 C6 . 1.384(3) ?
C5 H5A . 0.9300 ?
C6 H6A . 0.9300 ?
C8 H8A . 0.9600 ?
C8 H8B . 0.9600 ?
C8 H8C . 0.9600 ?

loop_
_geom_hbond_atom_site_label_D
_geom_hbond_atom_site_label_H
_geom_hbond_atom_site_label_A
_geom_hbond_site_symmetry_A
_geom_hbond_distance_DH
_geom_hbond_distance_HA
_geom_hbond_distance_DA
_geom_hbond_angle_DHA
N1 H1A S1 2_545 0.86 2.66 3.455(2) 155.0
N1 H1B S1 3_565 0.86 2.58 3.422(3) 164.9

loop_
_geom_torsion_atom_site_label_1
_geom_torsion_atom_site_label_2
_geom_torsion_atom_site_label_3
_geom_torsion_atom_site_label_4
_geom_torsion_site_symmetry_1
_geom_torsion_site_symmetry_2
_geom_torsion_site_symmetry_3
_geom_torsion_site_symmetry_4
_geom_torsion
_geom_torsion_publ_flag
N1 C1 C2 C3 . . . . 36.0(2) ?

loop_
_cod_related_entry_id
_cod_related_entry_database
_cod_related_entry_code
1 ChemSpider 643925
